data_4518323
loop_
_publ_author_name
'Chai, Hong-mei'
'Zhang, Gang-qiang'
'Jiao, Chun-xia'
'Ren, Yi-xia'
'Gao, Lou-jun'

_publ_section_title
;
 A Multifunctional Tb-MOF Detector for H2O2, Fe3+, Cr2O72--, and TPA
 Explosive Featuring Coexistence of Binuclear and Tetranuclear Clusters
;
_journal_issue 51
_journal_name_full 'ACS Omega'
_journal_page_first 33039
_journal_page_last 33046
_journal_paper_doi 10.1021/acsomega.0c04526
_journal_volume 5
_journal_year 2020
_chemical_formula_sum 'C414 H204 O232 Tb30'
_chemical_formula_weight 13657.36
_space_group_crystal_system trigonal
_space_group_IT_number 146
_space_group_name_Hall 'R 3'
_space_group_name_H-M_alt 'R 3 :H'
_atom_sites_solution_hydrogens geom
_audit_creation_method SHELXL-2014/7
_cell_angle_alpha 90
_cell_angle_beta 90
_cell_angle_gamma 120
_cell_formula_units_Z 1
_cell_length_a 38.8146(15)
_cell_length_b 38.8146(15)
_cell_length_c 11.1146(4)
_cell_measurement_temperature 273(2)
_cell_volume 14501.6(9)
_computing_structure_refinement 'SHELXL-2014/7 (Sheldrick, 2014)'
_diffrn_ambient_temperature 273(2)
_diffrn_measured_fraction_theta_full 0.998
_diffrn_measured_fraction_theta_max 0.997
_diffrn_radiation_type MoK\a
_diffrn_radiation_wavelength 0.71073
_diffrn_reflns_av_R_equivalents 0.0323
_diffrn_reflns_av_unetI/netI 0.0267
_diffrn_reflns_Laue_measured_fraction_full 0.998
_diffrn_reflns_Laue_measured_fraction_max 0.997
_diffrn_reflns_limit_h_max 49
_diffrn_reflns_limit_h_min -50
_diffrn_reflns_limit_k_max 50
_diffrn_reflns_limit_k_min -50
_diffrn_reflns_limit_l_max 13
_diffrn_reflns_limit_l_min -14
_diffrn_reflns_number 77196
_diffrn_reflns_point_group_measured_fraction_full 0.998
_diffrn_reflns_point_group_measured_fraction_max 0.997
_diffrn_reflns_theta_full 25.242
_diffrn_reflns_theta_max 27.526
_diffrn_reflns_theta_min 3.039
_exptl_absorpt_coefficient_mu 3.685
_exptl_crystal_density_diffrn 1.564
_exptl_crystal_F_000 6494
_exptl_crystal_size_max 0.483
_exptl_crystal_size_mid 0.265
_exptl_crystal_size_min 0.264
_refine_diff_density_max 2.437
_refine_diff_density_min -3.514
_refine_diff_density_rms 0.202
_refine_ls_abs_structure_details
;
 Refined as an inversion twin.
;
_refine_ls_abs_structure_Flack 0.255(16)
_refine_ls_extinction_method none
_refine_ls_goodness_of_fit_ref 1.032
_refine_ls_hydrogen_treatment constr
_refine_ls_matrix_type full
_refine_ls_number_parameters 673
_refine_ls_number_reflns 14630
_refine_ls_number_restraints 1
_refine_ls_restrained_S_all 1.032
_refine_ls_R_factor_all 0.0351
_refine_ls_R_factor_gt 0.0340
_refine_ls_shift/su_max 0.176
_refine_ls_shift/su_mean 0.005
_refine_ls_structure_factor_coef Fsqd
_refine_ls_weighting_details 'w=1/[\s^2^(Fo^2^)+(0.1000P)^2^+0.3000P] where P=(Fo^2^+2Fc^2^)/3'
_refine_ls_weighting_scheme calc
_refine_ls_wR_factor_gt 0.1143
_refine_ls_wR_factor_ref 0.1153
_reflns_Friedel_coverage 1.000
_reflns_Friedel_fraction_full 0.998
_reflns_Friedel_fraction_max 0.997
_reflns_number_gt 14283
_reflns_number_total 14630
_reflns_threshold_expression 'I > 2\s(I)'
_cod_data_source_file ao0c04526_si_001.cif
_cod_data_source_block t
_cod_depositor_comments 'Adding full bibliography for 4518323.cif.'
_cod_original_cell_volume 14501.6(12)
_cod_database_code 4518323
_shelx_shelxl_version_number 2014/7
_shelx_space_group_comment
;
The symmetry employed for this shelxl refinement is uniquely defined
by the following loop, which should always be used as a source of
symmetry information in preference to the above space-group names.
They are only intended as comments.
;
_shelx_estimated_absorpt_t_min 0.269
_shelx_estimated_absorpt_t_max 0.443

loop_
_space_group_symop_operation_xyz
'x, y, z'
'-y, x-y, z'
'-x+y, -x, z'
'x+2/3, y+1/3, z+1/3'
'-y+2/3, x-y+1/3, z+1/3'
'-x+y+2/3, -x+1/3, z+1/3'
'x+1/3, y+2/3, z+2/3'
'-y+1/3, x-y+2/3, z+2/3'
'-x+y+1/3, -x+2/3, z+2/3'

loop_
_atom_site_label
_atom_site_type_symbol
_atom_site_fract_x
_atom_site_fract_y
_atom_site_fract_z
_atom_site_U_iso_or_equiv
_atom_site_adp_type
_atom_site_occupancy
_atom_site_site_symmetry_order
_atom_site_calc_flag
_atom_site_refinement_flags_posn
_atom_site_refinement_flags_adp
_atom_site_refinement_flags_occupancy
_atom_site_disorder_assembly
_atom_site_disorder_group
Tb1 Tb 0.60617(2) 0.27899(2) 1.08744(4) 0.01729(11) Uani 1 1 d . . . . .
Tb2 Tb 0.6667 0.3333 0.82290(10) 0.0502(3) Uani 1 3 d S T P . .
Tb3 Tb 0.30075(2) 0.12389(2) 0.25241(3) 0.01057(10) Uani 1 1 d . . . . .
Tb4 Tb 0.37697(2) 0.21496(2) 0.46566(3) 0.01001(10) Uani 1 1 d . . . . .
O1 O 0.5807(3) 0.2197(3) 0.9500(9) 0.045(2) Uani 1 1 d . . . . .
O2 O 0.5976(6) 0.2747(6) 0.8445(18) 0.041(4) Uiso 0.5 1 d . . P . .
C1 C 0.5809(8) 0.2400(7) 0.846(2) 0.030(5) Uiso 0.5 1 d . . P . .
C1A C 0.5656(8) 0.2308(7) 0.886(2) 0.032(5) Uiso 0.5 1 d . . P . .
O2A O 0.5584(8) 0.2606(8) 0.931(2) 0.064(6) Uiso 0.5 1 d . . P . .
O3 O 0.5345(2) 0.1041(2) 0.6248(8) 0.0326(18) Uani 1 1 d . . . . .
O4 O 0.4715(2) 0.0848(2) 0.6093(7) 0.0273(16) Uani 1 1 d . . . . .
O5 O 0.3726(2) 0.1567(2) 0.3983(7) 0.0271(16) Uani 1 1 d . . . . .
O6 O 0.3482(2) 0.1032(2) 0.2824(7) 0.0278(16) Uani 1 1 d . . . . .
O7 O 0.4562(2) 0.0335(3) 0.4004(6) 0.0303(17) Uani 1 1 d . . . . .
O8 O 0.5210(2) 0.0616(3) 0.3853(7) 0.0323(17) Uani 1 1 d . . . . .
O9 O 0.5092(3) 0.0104(2) -0.0858(6) 0.0284(17) Uani 1 1 d . . . . .
O10 O 0.4872(3) 0.0411(2) -0.2075(7) 0.0317(18) Uani 1 1 d . . . . .
O11 O 0.4047(2) 0.2152(2) 0.6727(6) 0.0273(16) Uani 1 1 d . . . . .
O12 O 0.3737(2) 0.2494(2) 0.6501(6) 0.0232(14) Uani 1 1 d . . . . .
O13 O 0.3544(2) 0.1734(2) 1.1377(6) 0.0241(15) Uani 1 1 d . . . . .
O14 O 0.3876(2) 0.2251(2) 1.2600(6) 0.0287(17) Uani 1 1 d . . . . .
O15 O 0.4296(2) 0.42647(19) 0.7640(7) 0.0225(14) Uani 1 1 d . . . . .
O16 O 0.4848(2) 0.4578(2) 0.6572(7) 0.0240(15) Uani 1 1 d . . . . .
O17 O 0.4276(2) 0.28479(19) 0.4474(7) 0.0222(14) Uani 1 1 d . . . . .
O18 O 0.4498(2) 0.2428(2) 0.4381(7) 0.0271(15) Uani 1 1 d . . . . .
O19 O 0.5828(3) 0.3071(3) 0.2216(12) 0.075(5) Uani 1 1 d . . . . .
O20 O 0.6196(3) 0.3725(3) 0.2200(9) 0.044(2) Uani 1 1 d . . . . .
O21 O 0.6619(2) 0.2892(2) 0.9794(7) 0.0293(16) Uani 1 1 d . . . . .
O22 O 0.6667 0.3333 1.1686(10) 0.021(2) Uani 1 3 d S T P . .
O23 O 0.5482(3) 0.2236(3) 1.1895(12) 0.058(3) Uani 1 1 d . . . . .
O24 O 0.5645(11) 0.3411(11) 0.831(3) 0.100(10) Uiso 0.5 1 d . . P . .
O25 O 0.5885(6) 0.0504(6) 0.0466(18) 0.044(4) Uiso 0.5 1 d . . P . .
O26 O 0.5944(9) 0.0913(9) 0.254(3) 0.081(8) Uiso 0.5 1 d . . P . .
O27 O 0.4194(7) 0.1585(7) 0.041(2) 0.061(6) Uiso 0.5 1 d . . P . .
O28 O 0.4740(5) 0.2186(5) 0.2013(16) 0.038(4) Uiso 0.5 1 d . . P . .
O29 O 0.3316(17) 0.2878(17) 0.709(5) 0.155(19) Uiso 0.5 1 d . . P . .
O30 O 0.5380(8) 0.4072(8) 0.885(2) 0.069(7) Uiso 0.5 1 d . . P . .
C2 C 0.5500(5) 0.2133(4) 0.7556(16) 0.057(4) Uani 1 1 d . . . . .
C3 C 0.5407(4) 0.1753(4) 0.7360(12) 0.039(3) Uani 1 1 d . . . . .
H3 H 0.5504 0.1634 0.7880 0.046 Uiso 1 1 calc R U . . .
C4 C 0.5171(3) 0.1537(3) 0.6407(10) 0.024(2) Uani 1 1 d . . . . .
C5 C 0.5019(3) 0.1719(3) 0.5620(10) 0.027(2) Uani 1 1 d . . . . .
C6 C 0.5121(5) 0.2114(4) 0.5840(16) 0.056(4) Uani 1 1 d . . . . .
H6 H 0.5032 0.2243 0.5326 0.067 Uiso 1 1 calc R U . . .
C7 C 0.5348(8) 0.2308(5) 0.680(3) 0.115(11) Uani 1 1 d . . . . .
H7 H 0.5405 0.2566 0.6962 0.138 Uiso 1 1 calc R U . . .
C8 C 0.5073(3) 0.1121(3) 0.6222(8) 0.0192(18) Uani 1 1 d . . . . .
C9 C 0.4755(3) 0.1507(3) 0.4606(9) 0.0201(18) Uani 1 1 d . . . . .
C10 C 0.4406(3) 0.1507(3) 0.4501(9) 0.0201(18) Uani 1 1 d . . . . .
H10 H 0.4347 0.1655 0.5036 0.024 Uiso 1 1 calc R U . . .
C11 C 0.4129(3) 0.1283(3) 0.3576(8) 0.0180(17) Uani 1 1 d . . . . .
C12 C 0.4229(3) 0.1080(3) 0.2749(8) 0.022(2) Uani 1 1 d . . . . .
H12 H 0.4052 0.0937 0.2134 0.027 Uiso 1 1 calc R U . . .
C13 C 0.4588(3) 0.1089(3) 0.2827(8) 0.023(2) Uani 1 1 d . . . . .
C14 C 0.4855(3) 0.1301(3) 0.3746(10) 0.025(2) Uani 1 1 d . . . . .
H14 H 0.5098 0.1308 0.3795 0.030 Uiso 1 1 calc R U . . .
C15 C 0.3761(3) 0.1301(3) 0.3449(9) 0.0208(19) Uani 1 1 d . . . . .
C16 C 0.4699(4) 0.0891(4) 0.1882(9) 0.028(2) Uani 1 1 d . . . . .
C17 C 0.4843(3) 0.0634(3) 0.2122(8) 0.0214(19) Uani 1 1 d . . . . .
C18 C 0.4940(3) 0.0458(3) 0.1187(8) 0.0195(19) Uani 1 1 d . . . . .
H18 H 0.5039 0.0290 0.1360 0.023 Uiso 1 1 calc R U . . .
C19 C 0.4889(3) 0.0536(3) -0.0024(8) 0.0204(18) Uani 1 1 d . . . . .
C20 C 0.4761(4) 0.0806(4) -0.0258(10) 0.038(3) Uani 1 1 d . . . . .
H20 H 0.4743 0.0874 -0.1048 0.046 Uiso 1 1 calc R U . . .
C21 C 0.4662(5) 0.0973(4) 0.0672(10) 0.041(3) Uani 1 1 d . . . . .
H21 H 0.4568 0.1145 0.0495 0.050 Uiso 1 1 calc R U . . .
C22 C 0.4881(3) 0.0529(3) 0.3396(8) 0.0185(18) Uani 1 1 d . . . . .
C23 C 0.4955(3) 0.0335(3) -0.1061(8) 0.0197(19) Uani 1 1 d . . . . .
C24 C 0.3929(3) 0.2378(3) 0.7129(7) 0.0167(17) Uani 1 1 d . . . . .
C25 C 0.4021(3) 0.2528(3) 0.8419(7) 0.0151(16) Uani 1 1 d . . . . .
C26 C 0.3873(3) 0.2251(3) 0.9359(8) 0.0200(18) Uani 1 1 d . . . . .
H26 H 0.3730 0.1980 0.9192 0.024 Uiso 1 1 calc R U . . .
C27 C 0.3942(3) 0.2383(3) 1.0533(8) 0.023(2) Uani 1 1 d . . . . .
C28 C 0.4156(4) 0.2790(3) 1.0786(9) 0.031(2) Uani 1 1 d . . . . .
H28 H 0.4209 0.2879 1.1578 0.038 Uiso 1 1 calc R U . . .
C29 C 0.4287(4) 0.3056(3) 0.9857(9) 0.034(3) Uani 1 1 d . . . . .
H29 H 0.4422 0.3326 1.0030 0.040 Uiso 1 1 calc R U . . .
C30 C 0.4226(3) 0.2936(3) 0.8667(8) 0.021(2) Uani 1 1 d . . . . .
C31 C 0.3773(3) 0.2103(3) 1.1600(9) 0.021(2) Uani 1 1 d . . . . .
C32 C 0.4409(3) 0.3239(3) 0.7693(8) 0.0195(18) Uani 1 1 d . . . . .
C33 C 0.4377(3) 0.3583(3) 0.7737(9) 0.0202(19) Uani 1 1 d . . . . .
H33 H 0.4216 0.3605 0.8315 0.024 Uiso 1 1 calc R U . . .
C34 C 0.4583(3) 0.3891(3) 0.6920(8) 0.0185(18) Uani 1 1 d . . . . .
C35 C 0.4814(3) 0.3848(2) 0.6042(8) 0.0169(17) Uani 1 1 d . . . . .
H35 H 0.4955 0.4054 0.5499 0.020 Uiso 1 1 calc R U . . .
C36 C 0.4840(3) 0.3509(3) 0.5957(9) 0.0193(18) Uani 1 1 d . . . . .
C37 C 0.4650(3) 0.3214(3) 0.6798(8) 0.0179(17) Uani 1 1 d . . . . .
H37 H 0.4682 0.2992 0.6773 0.021 Uiso 1 1 calc R U . . .
C38 C 0.4565(3) 0.4261(3) 0.7036(8) 0.0159(17) Uani 1 1 d . . . . .
C39 C 0.5098(3) 0.3480(3) 0.5027(8) 0.0187(18) Uani 1 1 d . . . . .
C40 C 0.4980(3) 0.3130(3) 0.4368(9) 0.0202(19) Uani 1 1 d . . . . .
C41 C 0.5253(3) 0.3101(3) 0.3634(10) 0.027(2) Uani 1 1 d . . . . .
H41 H 0.5186 0.2862 0.3255 0.033 Uiso 1 1 calc R U . . .
C42 C 0.5633(3) 0.3436(3) 0.3466(11) 0.031(2) Uani 1 1 d . . . . .
C43 C 0.5744(3) 0.3781(3) 0.4081(12) 0.033(3) Uani 1 1 d . . . . .
H43 H 0.5997 0.3999 0.3971 0.039 Uiso 1 1 calc R U . . .
C44 C 0.5484(4) 0.3807(3) 0.4863(10) 0.029(2) Uani 1 1 d . . . . .
H44 H 0.5562 0.4042 0.5286 0.035 Uiso 1 1 calc R U . . .
C45 C 0.4561(3) 0.2780(3) 0.4417(8) 0.0194(18) Uani 1 1 d . . . . .
C46 C 0.5909(4) 0.3408(3) 0.2546(12) 0.036(3) Uani 1 1 d . . . . .

loop_
_atom_site_aniso_label
_atom_site_aniso_U_11
_atom_site_aniso_U_22
_atom_site_aniso_U_33
_atom_site_aniso_U_23
_atom_site_aniso_U_13
_atom_site_aniso_U_12
Tb1 0.0149(2) 0.0151(2) 0.0220(2) -0.00276(15) -0.00244(15) 0.00751(16)
Tb2 0.0619(5) 0.0619(5) 0.0268(5) 0.000 0.000 0.0310(2)
Tb3 0.01426(19) 0.00961(18) 0.00660(18) -0.00035(13) 0.00094(14) 0.00504(15)
Tb4 0.01310(18) 0.00940(17) 0.00666(18) -0.00014(13) 0.00100(13) 0.00497(14)
O1 0.049(5) 0.048(5) 0.049(6) -0.026(4) -0.025(4) 0.033(5)
O3 0.026(4) 0.023(4) 0.051(5) -0.001(3) 0.008(3) 0.014(3)
O4 0.028(4) 0.021(3) 0.035(4) -0.006(3) -0.014(3) 0.014(3)
O5 0.032(4) 0.023(4) 0.035(4) -0.003(3) 0.005(3) 0.020(3)
O6 0.027(4) 0.028(4) 0.032(4) -0.013(3) -0.016(3) 0.016(3)
O7 0.029(4) 0.056(5) 0.014(3) 0.015(3) 0.008(3) 0.027(4)
O8 0.031(4) 0.041(4) 0.020(4) 0.005(3) -0.006(3) 0.015(4)
O9 0.054(5) 0.035(4) 0.015(3) -0.002(3) 0.003(3) 0.036(4)
O10 0.067(6) 0.033(4) 0.012(3) -0.004(3) -0.002(3) 0.038(4)
O11 0.039(4) 0.037(4) 0.014(3) -0.008(3) -0.004(3) 0.025(4)
O12 0.034(4) 0.024(3) 0.015(3) -0.004(3) -0.011(3) 0.017(3)
O13 0.033(4) 0.018(3) 0.014(3) 0.002(3) 0.007(3) 0.008(3)
O14 0.035(4) 0.026(4) 0.004(3) 0.005(3) 0.000(3) -0.001(3)
O15 0.019(3) 0.015(3) 0.033(4) 0.002(3) 0.012(3) 0.007(3)
O16 0.022(3) 0.018(3) 0.030(4) 0.002(3) 0.006(3) 0.008(3)
O17 0.017(3) 0.011(3) 0.032(4) 0.000(3) 0.008(3) 0.002(2)
O18 0.023(3) 0.017(3) 0.036(4) 0.005(3) 0.003(3) 0.006(3)
O19 0.059(7) 0.030(5) 0.110(10) -0.010(6) 0.065(7) 0.003(5)
O20 0.035(4) 0.033(4) 0.057(6) 0.002(4) 0.032(4) 0.012(4)
O21 0.021(4) 0.029(4) 0.034(4) -0.012(3) 0.002(3) 0.009(3)
O22 0.026(4) 0.026(4) 0.012(5) 0.000 0.000 0.0130(18)
O23 0.032(5) 0.047(6) 0.088(8) 0.019(6) 0.025(5) 0.014(4)
C2 0.069(10) 0.031(6) 0.071(10) -0.028(7) -0.046(8) 0.024(7)
C3 0.051(7) 0.028(5) 0.047(7) -0.021(5) -0.033(6) 0.028(5)
C4 0.020(4) 0.020(5) 0.034(5) -0.009(4) -0.011(4) 0.010(4)
C5 0.031(5) 0.020(5) 0.033(6) -0.009(4) -0.014(4) 0.014(4)
C6 0.063(9) 0.031(6) 0.086(11) -0.024(7) -0.049(9) 0.033(7)
C7 0.16(2) 0.042(9) 0.18(2) -0.070(12) -0.14(2) 0.072(12)
C8 0.030(5) 0.025(5) 0.009(4) 0.002(3) -0.002(3) 0.018(4)
C9 0.030(5) 0.019(4) 0.019(4) -0.005(4) -0.008(4) 0.018(4)
C10 0.030(5) 0.018(4) 0.018(4) -0.007(3) -0.007(4) 0.016(4)
C11 0.030(5) 0.026(4) 0.008(4) -0.002(3) -0.004(3) 0.022(4)
C12 0.042(6) 0.024(5) 0.011(4) -0.007(3) -0.009(4) 0.024(4)
C13 0.041(6) 0.026(5) 0.015(4) -0.002(4) 0.003(4) 0.027(5)
C14 0.033(5) 0.028(5) 0.026(5) 0.000(4) -0.005(4) 0.025(4)
C15 0.027(5) 0.022(5) 0.025(5) 0.005(4) 0.003(4) 0.021(4)
C16 0.050(6) 0.048(6) 0.011(4) 0.003(4) 0.002(4) 0.044(6)
C17 0.041(6) 0.029(5) 0.011(4) 0.006(4) 0.005(4) 0.031(5)
C18 0.039(6) 0.021(4) 0.009(4) -0.006(3) -0.002(3) 0.024(4)
C19 0.034(5) 0.029(5) 0.009(4) -0.002(3) 0.004(4) 0.024(4)
C20 0.070(9) 0.056(8) 0.018(5) 0.010(5) 0.005(5) 0.054(7)
C21 0.087(10) 0.064(8) 0.014(5) 0.001(5) -0.004(5) 0.068(8)
C22 0.035(5) 0.021(4) 0.010(4) -0.001(3) 0.000(4) 0.022(4)
C23 0.038(6) 0.023(5) 0.006(4) 0.002(3) 0.001(4) 0.021(4)
C24 0.021(4) 0.013(4) 0.006(4) 0.003(3) -0.001(3) 0.000(3)
C25 0.023(4) 0.013(4) 0.005(4) -0.001(3) 0.002(3) 0.005(3)
C26 0.020(4) 0.017(4) 0.011(4) 0.000(3) 0.000(3) 0.000(3)
C27 0.034(5) 0.012(4) 0.007(4) 0.006(3) 0.002(3) 0.000(4)
C28 0.050(7) 0.019(5) 0.010(4) -0.004(4) 0.002(4) 0.006(5)
C29 0.059(7) 0.020(5) 0.010(4) -0.001(4) 0.004(4) 0.010(5)
C30 0.034(5) 0.010(4) 0.008(4) 0.002(3) 0.004(4) 0.002(4)
C31 0.022(5) 0.020(5) 0.010(4) 0.006(3) 0.007(3) 0.001(4)
C32 0.025(5) 0.010(4) 0.010(4) -0.003(3) 0.000(3) -0.001(3)
C33 0.022(4) 0.015(4) 0.018(4) 0.004(3) 0.011(4) 0.005(4)
C34 0.019(4) 0.013(4) 0.019(5) 0.000(3) 0.007(3) 0.005(3)
C35 0.016(4) 0.010(4) 0.019(4) 0.003(3) 0.005(3) 0.002(3)
C36 0.021(4) 0.012(4) 0.020(5) -0.003(3) 0.005(3) 0.005(3)
C37 0.022(4) 0.010(4) 0.018(4) -0.003(3) -0.004(3) 0.006(3)
C38 0.026(5) 0.010(4) 0.011(4) -0.003(3) 0.004(3) 0.009(3)
C39 0.022(4) 0.016(4) 0.018(4) -0.002(3) 0.006(3) 0.009(4)
C40 0.018(4) 0.015(4) 0.023(5) -0.004(3) 0.010(4) 0.005(3)
C41 0.026(5) 0.020(4) 0.030(5) -0.006(4) 0.020(4) 0.007(4)
C42 0.027(5) 0.024(5) 0.035(6) 0.000(4) 0.016(4) 0.008(4)
C43 0.017(5) 0.018(5) 0.051(7) 0.004(4) 0.020(5) 0.001(4)
C44 0.039(6) 0.019(5) 0.028(5) 0.000(4) 0.013(4) 0.013(4)
C45 0.017(4) 0.022(4) 0.013(4) -0.005(3) 0.000(3) 0.005(4)
C46 0.039(6) 0.023(5) 0.044(7) -0.005(5) 0.020(5) 0.013(5)

loop_
_atom_type_symbol
_atom_type_description
_atom_type_scat_dispersion_real
_atom_type_scat_dispersion_imag
_atom_type_scat_source
C C 0.0033 0.0016 'International Tables Vol C Tables 4.2.6.8 and 6.1.1.4'
H H 0.0000 0.0000 'International Tables Vol C Tables 4.2.6.8 and 6.1.1.4'
O O 0.0106 0.0060 'International Tables Vol C Tables 4.2.6.8 and 6.1.1.4'
Tb Tb -0.1723 4.1537 'International Tables Vol C Tables 4.2.6.8 and 6.1.1.4'

loop_
_geom_angle_atom_site_label_1
_geom_angle_atom_site_label_2
_geom_angle_atom_site_label_3
_geom_angle
_geom_angle_site_symmetry_1
_geom_angle_site_symmetry_3
_geom_angle_publ_flag
O19 Tb1 O20 100.0(5) 1_556 2_656 ?
O19 Tb1 O21 144.3(3) 1_556 . ?
O20 Tb1 O21 82.5(3) 2_656 . ?
O19 Tb1 O21 83.9(4) 1_556 3_665 ?
O20 Tb1 O21 143.3(3) 2_656 3_665 ?
O21 Tb1 O21 74.2(4) . 3_665 ?
O19 Tb1 O2A 100.6(7) 1_556 . ?
O20 Tb1 O2A 137.3(7) 2_656 . ?
O21 Tb1 O2A 101.0(6) . . ?
O21 Tb1 O2A 76.0(7) 3_665 . ?
O19 Tb1 O22 77.5(4) 1_556 . ?
O20 Tb1 O22 77.2(3) 2_656 . ?
O21 Tb1 O22 68.2(3) . . ?
O21 Tb1 O22 67.9(3) 3_665 . ?
O2A Tb1 O22 143.9(7) . . ?
O19 Tb1 O23 73.2(4) 1_556 . ?
O20 Tb1 O23 70.0(4) 2_656 . ?
O21 Tb1 O23 138.3(3) . . ?
O21 Tb1 O23 143.7(3) 3_665 . ?
O2A Tb1 O23 80.9(7) . . ?
O22 Tb1 O23 130.7(4) . . ?
O19 Tb1 O1 139.8(4) 1_556 . ?
O20 Tb1 O1 88.8(3) 2_656 . ?
O21 Tb1 O1 75.5(3) . . ?
O21 Tb1 O1 111.7(3) 3_665 . ?
O2A Tb1 O1 52.4(7) . . ?
O22 Tb1 O1 142.4(3) . . ?
O23 Tb1 O1 73.3(4) . . ?
O19 Tb1 O2 127.7(6) 1_556 . ?
O20 Tb1 O2 131.5(5) 2_656 . ?
O21 Tb1 O2 64.7(5) . . ?
O21 Tb1 O2 61.5(4) 3_665 . ?
O2A Tb1 O2 36.9(7) . . ?
O22 Tb1 O2 117.5(5) . . ?
O23 Tb1 O2 111.8(5) . . ?
O1 Tb1 O2 50.3(5) . . ?
O19 Tb1 C1A 127.4(7) 1_556 . ?
O20 Tb1 C1A 112.1(6) 2_656 . ?
O21 Tb1 C1A 82.3(6) . . ?
O21 Tb1 C1A 92.8(5) 3_665 . ?
O2A Tb1 C1A 29.7(8) . . ?
O22 Tb1 C1A 147.9(6) . . ?
O23 Tb1 C1A 80.0(6) . . ?
O1 Tb1 C1A 23.5(5) . . ?
O2 Tb1 C1A 33.3(7) . . ?
O19 Tb1 C1 135.8(6) 1_556 . ?
O20 Tb1 C1 114.3(5) 2_656 . ?
O21 Tb1 C1 70.4(5) . . ?
O21 Tb1 C1 84.4(5) 3_665 . ?
O2A Tb1 C1 35.2(8) . . ?
O22 Tb1 C1 134.9(6) . . ?
O23 Tb1 C1 92.6(6) . . ?
O1 Tb1 C1 27.6(5) . . ?
O2 Tb1 C1 23.0(6) . . ?
C1A Tb1 C1 13.0(6) . . ?
O19 Tb1 Tb2 122.5(3) 1_556 . ?
O20 Tb1 Tb2 120.9(2) 2_656 . ?
O21 Tb1 Tb2 38.8(2) . . ?
O21 Tb1 Tb2 39.0(2) 3_665 . ?
O2A Tb1 Tb2 76.5(6) . . ?
O22 Tb1 Tb2 74.7(3) . . ?
O23 Tb1 Tb2 154.4(3) . . ?
O1 Tb1 Tb2 83.5(3) . . ?
O2 Tb1 Tb2 42.9(4) . . ?
C1A Tb1 Tb2 74.5(5) . . ?
C1 Tb1 Tb2 62.0(5) . . ?
O21 Tb2 O21 72.6(3) . 2_655 ?
O21 Tb2 O21 72.6(3) . 3_665 ?
O21 Tb2 O21 72.6(3) 2_655 3_665 ?
O21 Tb2 O2 64.3(5) . 2_655 ?
O21 Tb2 O2 67.4(5) 2_655 2_655 ?
O21 Tb2 O2 127.6(5) 3_665 2_655 ?
O21 Tb2 O2 67.4(5) . . ?
O21 Tb2 O2 127.6(5) 2_655 . ?
O21 Tb2 O2 64.3(5) 3_665 . ?
O2 Tb2 O2 119.10(16) 2_655 . ?
O21 Tb2 O2 127.6(5) . 3_665 ?
O21 Tb2 O2 64.3(5) 2_655 3_665 ?
O21 Tb2 O2 67.4(5) 3_665 3_665 ?
O2 Tb2 O2 119.10(16) 2_655 3_665 ?
O2 Tb2 O2 119.09(15) . 3_665 ?
O21 Tb2 Tb1 37.79(17) . . ?
O21 Tb2 Tb1 80.39(18) 2_655 . ?
O21 Tb2 Tb1 38.24(17) 3_665 . ?
O2 Tb2 Tb1 101.5(5) 2_655 . ?
O2 Tb2 Tb1 47.3(5) . . ?
O2 Tb2 Tb1 104.5(4) 3_665 . ?
O21 Tb2 Tb1 38.24(17) . 2_655 ?
O21 Tb2 Tb1 37.80(17) 2_655 2_655 ?
O21 Tb2 Tb1 80.39(17) 3_665 2_655 ?
O2 Tb2 Tb1 47.3(5) 2_655 2_655 ?
O2 Tb2 Tb1 104.5(4) . 2_655 ?
O2 Tb2 Tb1 101.5(4) 3_665 2_655 ?
Tb1 Tb2 Tb1 63.28(2) . 2_655 ?
O21 Tb2 Tb1 80.39(17) . 3_665 ?
O21 Tb2 Tb1 38.23(17) 2_655 3_665 ?
O21 Tb2 Tb1 37.79(17) 3_665 3_665 ?
O2 Tb2 Tb1 104.5(4) 2_655 3_665 ?
O2 Tb2 Tb1 101.5(4) . 3_665 ?
O2 Tb2 Tb1 47.3(5) 3_665 3_665 ?
Tb1 Tb2 Tb1 63.28(2) . 3_665 ?
Tb1 Tb2 Tb1 63.28(2) 2_655 3_665 ?
O16 Tb3 O10 77.0(3) 9_554 8_545 ?
O16 Tb3 O6 125.2(2) 9_554 . ?
O10 Tb3 O6 82.0(3) 8_545 . ?
O16 Tb3 O13 77.2(3) 9_554 1_554 ?
O10 Tb3 O13 131.6(3) 8_545 1_554 ?
O6 Tb3 O13 80.5(3) . 1_554 ?
O16 Tb3 O7 142.9(3) 9_554 8_544 ?
O10 Tb3 O7 140.0(3) 8_545 8_544 ?
O6 Tb3 O7 74.5(3) . 8_544 ?
O13 Tb3 O7 76.0(3) 1_554 8_544 ?
O16 Tb3 O3 83.5(3) 9_554 8_544 ?
O10 Tb3 O3 74.0(3) 8_545 8_544 ?
O6 Tb3 O3 137.1(3) . 8_544 ?
O13 Tb3 O3 141.3(3) 1_554 8_544 ?
O7 Tb3 O3 102.3(3) 8_544 8_544 ?
O16 Tb3 O4 132.3(2) 9_554 8_544 ?
O10 Tb3 O4 74.3(3) 8_545 8_544 ?
O6 Tb3 O4 87.4(3) . 8_544 ?
O13 Tb3 O4 148.5(2) 1_554 8_544 ?
O7 Tb3 O4 72.8(3) 8_544 8_544 ?
O3 Tb3 O4 52.3(2) 8_544 8_544 ?
O16 Tb3 O8 95.7(3) 9_554 8_544 ?
O10 Tb3 O8 148.8(3) 8_545 8_544 ?
O6 Tb3 O8 124.9(3) . 8_544 ?
O13 Tb3 O8 74.0(3) 1_554 8_544 ?
O7 Tb3 O8 52.3(2) 8_544 8_544 ?
O3 Tb3 O8 75.1(3) 8_544 8_544 ?
O4 Tb3 O8 89.9(3) 8_544 8_544 ?
O16 Tb3 C8 108.2(3) 9_554 8_544 ?
O10 Tb3 C8 73.1(3) 8_545 8_544 ?
O6 Tb3 C8 113.0(3) . 8_544 ?
O13 Tb3 C8 154.7(3) 1_554 8_544 ?
O7 Tb3 C8 86.8(3) 8_544 8_544 ?
O3 Tb3 C8 25.9(3) 8_544 8_544 ?
O4 Tb3 C8 26.4(3) 8_544 8_544 ?
O8 Tb3 C8 80.8(3) 8_544 8_544 ?
O16 Tb3 C22 120.1(3) 9_554 8_544 ?
O10 Tb3 C22 153.7(2) 8_545 8_544 ?
O6 Tb3 C22 100.2(3) . 8_544 ?
O13 Tb3 C22 74.2(2) 1_554 8_544 ?
O7 Tb3 C22 26.4(3) 8_544 8_544 ?
O3 Tb3 C22 87.6(3) 8_544 8_544 ?
O4 Tb3 C22 79.6(2) 8_544 8_544 ?
O8 Tb3 C22 26.0(3) 8_544 8_544 ?
C8 Tb3 C22 82.1(2) 8_544 8_544 ?
O16 Tb3 O5 77.2(2) 9_554 . ?
O10 Tb3 O5 63.1(3) 8_545 . ?
O6 Tb3 O5 48.2(2) . . ?
O13 Tb3 O5 71.6(2) 1_554 . ?
O7 Tb3 O5 117.1(2) 8_544 . ?
O3 Tb3 O5 135.7(3) 8_544 . ?
O4 Tb3 O5 120.0(2) 8_544 . ?
O8 Tb3 O5 145.6(3) 8_544 . ?
C8 Tb3 O5 133.5(2) 8_544 . ?
C22 Tb3 O5 136.5(2) 8_544 . ?
O16 Tb3 C15 101.1(3) 9_554 . ?
O10 Tb3 C15 73.6(3) 8_545 . ?
O6 Tb3 C15 24.0(3) . . ?
O13 Tb3 C15 72.2(3) 1_554 . ?
O7 Tb3 C15 94.5(3) 8_544 . ?
O3 Tb3 C15 145.2(3) 8_544 . ?
O4 Tb3 C15 106.2(3) 8_544 . ?
O8 Tb3 C15 137.4(3) 8_544 . ?
C8 Tb3 C15 128.5(3) 8_544 . ?
C22 Tb3 C15 117.7(3) 8_544 . ?
O5 Tb3 C15 24.5(2) . . ?
O5 Tb4 O14 76.5(3) . 1_554 ?
O5 Tb4 O9 77.3(3) . 8_545 ?
O14 Tb4 O9 132.4(3) 1_554 8_545 ?
O5 Tb4 O15 127.0(3) . 9_554 ?
O14 Tb4 O15 83.2(3) 1_554 9_554 ?
O9 Tb4 O15 81.8(3) 8_545 9_554 ?
O5 Tb4 O17 133.5(2) . . ?
O14 Tb4 O17 75.7(3) 1_554 . ?
O9 Tb4 O17 146.7(2) 8_545 . ?
O15 Tb4 O17 85.5(2) 9_554 . ?
O5 Tb4 O12 142.8(3) . . ?
O14 Tb4 O12 140.6(3) 1_554 . ?
O9 Tb4 O12 74.3(3) 8_545 . ?
O15 Tb4 O12 71.8(2) 9_554 . ?
O17 Tb4 O12 72.5(2) . . ?
O5 Tb4 O18 84.1(3) . . ?
O14 Tb4 O18 74.8(3) 1_554 . ?
O9 Tb4 O18 140.0(3) 8_545 . ?
O15 Tb4 O18 136.3(2) 9_554 . ?
O17 Tb4 O18 52.9(2) . . ?
O12 Tb4 O18 102.8(2) . . ?
O5 Tb4 O11 96.9(3) . . ?
O14 Tb4 O11 148.5(3) 1_554 . ?
O9 Tb4 O11 73.6(3) 8_545 . ?
O15 Tb4 O11 122.8(2) 9_554 . ?
O17 Tb4 O11 88.1(3) . . ?
O12 Tb4 O11 52.2(2) . . ?
O18 Tb4 O11 73.9(3) . . ?
O5 Tb4 C45 109.6(3) . . ?
O14 Tb4 C45 74.7(3) 1_554 . ?
O9 Tb4 C45 152.3(3) 8_545 . ?
O15 Tb4 C45 111.3(3) 9_554 . ?
O17 Tb4 C45 26.4(3) . . ?
O12 Tb4 C45 86.4(3) . . ?
O18 Tb4 C45 26.6(3) . . ?
O11 Tb4 C45 78.9(3) . . ?
O5 Tb4 O16 78.2(2) . 9_554 ?
O14 Tb4 O16 65.3(3) 1_554 9_554 ?
O9 Tb4 O16 70.9(2) 8_545 9_554 ?
O15 Tb4 O16 48.9(2) 9_554 9_554 ?
O17 Tb4 O16 121.0(2) . 9_554 ?
O12 Tb4 O16 113.7(2) . 9_554 ?
O18 Tb4 O16 139.0(2) . 9_554 ?
O11 Tb4 O16 144.4(2) . 9_554 ?
C45 Tb4 O16 136.3(2) . 9_554 ?
O5 Tb4 C24 121.0(3) . . ?
O14 Tb4 C24 154.4(2) 1_554 . ?
O9 Tb4 C24 72.6(2) 8_545 . ?
O15 Tb4 C24 97.4(3) 9_554 . ?
O17 Tb4 C24 78.8(2) . . ?
O12 Tb4 C24 26.1(3) . . ?
O18 Tb4 C24 87.8(3) . . ?
O11 Tb4 C24 26.1(3) . . ?
C45 Tb4 C24 81.3(3) . . ?
O16 Tb4 C24 132.9(2) 9_554 . ?
O5 Tb4 C38 103.1(3) . 9_554 ?
O14 Tb4 C38 75.2(3) 1_554 9_554 ?
O9 Tb4 C38 73.0(3) 8_545 9_554 ?
O15 Tb4 C38 23.9(2) 9_554 9_554 ?
O17 Tb4 C38 104.9(3) . 9_554 ?
O12 Tb4 C38 91.1(2) . 9_554 ?
O18 Tb4 C38 146.5(3) . 9_554 ?
O11 Tb4 C38 135.8(2) . 9_554 ?
C45 Tb4 C38 128.1(3) . 9_554 ?
O16 Tb4 C38 25.2(2) 9_554 9_554 ?
C24 Tb4 C38 114.4(3) . 9_554 ?
C1A O1 C1 28.8(14) . . ?
C1A O1 Tb1 94.4(13) . . ?
C1 O1 Tb1 95.5(11) . . ?
C1 O2 C1A 22.3(14) . . ?
C1 O2 O2A 73.7(19) . . ?
C1A O2 O2A 51.7(14) . . ?
C1 O2 Tb2 140.4(18) . . ?
C1A O2 Tb2 154.5(14) . . ?
O2A O2 Tb2 138.5(14) . . ?
C1 O2 Tb1 92.0(17) . . ?
C1A O2 Tb1 77.7(12) . . ?
O2A O2 Tb1 60.3(11) . . ?
Tb2 O2 Tb1 89.8(6) . . ?
C1A C1 O2 117(4) . . ?
C1A C1 O1 54(3) . . ?
O2 C1 O1 121(2) . . ?
C1A C1 C2 83(3) . . ?
O2 C1 C2 125(2) . . ?
O1 C1 C2 112.6(18) . . ?
C1A C1 O2A 52(3) . . ?
O2 C1 O2A 65.8(17) . . ?
O1 C1 O2A 87.1(17) . . ?
C2 C1 O2A 105.5(18) . . ?
C1A C1 Tb1 71(3) . . ?
O2 C1 Tb1 65.0(15) . . ?
O1 C1 Tb1 56.8(9) . . ?
C2 C1 Tb1 152.9(17) . . ?
O2A C1 Tb1 52.5(11) . . ?
C1 C1A O1 97(4) . . ?
C1 C1A O2A 106(4) . . ?
O1 C1A O2A 116(2) . . ?
C1 C1A C2 72(3) . . ?
O1 C1A C2 125(2) . . ?
O2A C1A C2 119(2) . . ?
C1 C1A O2 41(3) . . ?
O1 C1A O2 108(2) . . ?
O2A C1A O2 65.9(16) . . ?
C2 C1A O2 97.1(17) . . ?
C1 C1A Tb1 96(3) . . ?
O1 C1A Tb1 62.1(12) . . ?
O2A C1A Tb1 56.7(13) . . ?
C2 C1A Tb1 166.2(16) . . ?
O2 C1A Tb1 69.1(11) . . ?
C1A O2A O2 62.4(16) . . ?
C1A O2A C1 22.2(12) . . ?
O2 O2A C1 40.5(12) . . ?
C1A O2A Tb1 93.6(16) . . ?
O2 O2A Tb1 82.8(12) . . ?
C1 O2A Tb1 92.3(13) . . ?
C8 O3 Tb3 93.9(6) . 6 ?
C8 O4 Tb3 92.9(6) . 6 ?
C15 O5 Tb4 166.9(7) . . ?
C15 O5 Tb3 81.6(6) . . ?
Tb4 O5 Tb3 101.2(3) . . ?
C15 O6 Tb3 106.6(6) . . ?
C22 O7 Tb3 95.0(6) . 6 ?
C22 O8 Tb3 92.4(6) . 6 ?
C23 O9 Tb4 130.6(7) . 6_554 ?
C23 O10 Tb3 145.2(7) . 6_554 ?
C24 O11 Tb4 91.3(5) . . ?
C24 O12 Tb4 93.7(6) . . ?
C31 O13 Tb3 129.7(6) . 1_556 ?
C31 O14 Tb4 145.7(6) . 1_556 ?
C38 O15 Tb4 105.3(6) . 5 ?
C38 O16 Tb3 169.6(7) . 5 ?
C38 O16 Tb4 83.1(5) . 5 ?
Tb3 O16 Tb4 103.4(3) 5 5 ?
C45 O17 Tb4 94.4(6) . . ?
C45 O18 Tb4 91.7(6) . . ?
C46 O19 Tb1 138.1(8) . 1_554 ?
C46 O20 Tb1 138.4(8) . 3_664 ?
Tb1 O21 Tb1 112.1(3) . 2_655 ?
Tb1 O21 Tb2 103.4(3) . . ?
Tb1 O21 Tb2 102.8(3) 2_655 . ?
Tb1 O22 Tb1 106.9(3) . 2_655 ?
Tb1 O22 Tb1 106.9(3) . 3_665 ?
Tb1 O22 Tb1 106.9(3) 2_655 3_665 ?
C3 C2 C7 119.5(12) . . ?
C3 C2 C1 122.9(15) . . ?
C7 C2 C1 117.0(14) . . ?
C3 C2 C1A 116.9(15) . . ?
C7 C2 C1A 120.6(15) . . ?
C1 C2 C1A 25.2(11) . . ?
C2 C3 C4 121.4(11) . . ?
C3 C4 C5 119.1(9) . . ?
C3 C4 C8 120.1(9) . . ?
C5 C4 C8 120.8(9) . . ?
C6 C5 C4 118.4(10) . . ?
C6 C5 C9 118.8(10) . . ?
C4 C5 C9 122.8(9) . . ?
C7 C6 C5 119.6(12) . . ?
C6 C7 C2 121.8(12) . . ?
O3 C8 O4 120.7(9) . . ?
O3 C8 C4 118.9(9) . . ?
O4 C8 C4 120.3(9) . . ?
O3 C8 Tb3 60.1(5) . 6 ?
O4 C8 Tb3 60.7(5) . 6 ?
C4 C8 Tb3 179.0(7) . 6 ?
C10 C9 C14 119.6(9) . . ?
C10 C9 C5 118.9(9) . . ?
C14 C9 C5 121.5(9) . . ?
C9 C10 C11 120.7(8) . . ?
C12 C11 C10 119.0(9) . . ?
C12 C11 C15 121.2(9) . . ?
C10 C11 C15 119.6(8) . . ?
C13 C12 C11 120.7(9) . . ?
C12 C13 C14 120.3(8) . . ?
C12 C13 C16 119.5(9) . . ?
C14 C13 C16 120.0(9) . . ?
C13 C14 C9 119.6(9) . . ?
O5 C15 O6 122.2(9) . . ?
O5 C15 C11 120.1(9) . . ?
O6 C15 C11 117.6(9) . . ?
O5 C15 Tb3 73.9(6) . . ?
O6 C15 Tb3 49.3(5) . . ?
C11 C15 Tb3 164.1(7) . . ?
C17 C16 C21 117.8(9) . . ?
C17 C16 C13 124.0(8) . . ?
C21 C16 C13 118.2(9) . . ?
C18 C17 C16 120.7(8) . . ?
C18 C17 C22 119.0(8) . . ?
C16 C17 C22 120.3(8) . . ?
C17 C18 C19 120.4(8) . . ?
C20 C19 C18 118.6(8) . . ?
C20 C19 C23 118.2(9) . . ?
C18 C19 C23 123.2(8) . . ?
C21 C20 C19 120.3(10) . . ?
C20 C21 C16 122.0(10) . . ?
O8 C22 O7 120.1(9) . . ?
O8 C22 C17 122.3(9) . . ?
O7 C22 C17 117.6(9) . . ?
O8 C22 Tb3 61.6(5) . 6 ?
O7 C22 Tb3 58.6(5) . 6 ?
C17 C22 Tb3 175.8(7) . 6 ?
O10 C23 O9 125.3(9) . . ?
O10 C23 C19 116.2(9) . . ?
O9 C23 C19 118.5(8) . . ?
O12 C24 O11 122.8(8) . . ?
O12 C24 C25 116.9(8) . . ?
O11 C24 C25 120.3(8) . . ?
O12 C24 Tb4 60.2(5) . . ?
O11 C24 Tb4 62.6(5) . . ?
C25 C24 Tb4 176.1(6) . . ?
C30 C25 C26 120.3(8) . . ?
C30 C25 C24 120.7(8) . . ?
C26 C25 C24 118.8(8) . . ?
C27 C26 C25 119.5(8) . . ?
C26 C27 C28 120.3(8) . . ?
C26 C27 C31 122.7(8) . . ?
C28 C27 C31 116.8(8) . . ?
C29 C28 C27 119.2(9) . . ?
C28 C29 C30 122.2(9) . . ?
C29 C30 C25 118.3(8) . . ?
C29 C30 C32 119.7(8) . . ?
C25 C30 C32 121.8(8) . . ?
O14 C31 O13 125.8(9) . . ?
O14 C31 C27 116.8(8) . . ?
O13 C31 C27 117.4(9) . . ?
C33 C32 C37 118.1(8) . . ?
C33 C32 C30 119.6(8) . . ?
C37 C32 C30 122.0(9) . . ?
C34 C33 C32 120.5(8) . . ?
C35 C34 C33 118.9(9) . . ?
C35 C34 C38 121.6(8) . . ?
C33 C34 C38 119.4(8) . . ?
C36 C35 C34 121.5(8) . . ?
C35 C36 C37 119.3(8) . . ?
C35 C36 C39 119.7(8) . . ?
C37 C36 C39 120.8(8) . . ?
C36 C37 C32 121.5(8) . . ?
O15 C38 O16 121.8(8) . . ?
O15 C38 C34 120.3(8) . . ?
O16 C38 C34 117.7(8) . . ?
O15 C38 Tb4 50.8(4) . 5 ?
O16 C38 Tb4 71.7(5) . 5 ?
C34 C38 Tb4 164.1(6) . 5 ?
C40 C39 C44 119.3(8) . . ?
C40 C39 C36 122.1(8) . . ?
C44 C39 C36 118.4(8) . . ?
C41 C40 C39 119.5(9) . . ?
C41 C40 C45 118.2(8) . . ?
C39 C40 C45 122.2(8) . . ?
C40 C41 C42 119.6(9) . . ?
C43 C42 C41 120.7(9) . . ?
C43 C42 C46 121.1(10) . . ?
C41 C42 C46 118.2(9) . . ?
C42 C43 C44 120.3(10) . . ?
C43 C44 C39 120.4(9) . . ?
O17 C45 O18 120.8(8) . . ?
O17 C45 C40 118.6(8) . . ?
O18 C45 C40 120.6(8) . . ?
O17 C45 Tb4 59.2(5) . . ?
O18 C45 Tb4 61.7(5) . . ?
C40 C45 Tb4 176.1(6) . . ?
O19 C46 O20 126.0(11) . . ?
O19 C46 C42 117.2(10) . . ?
O20 C46 C42 116.9(10) . . ?

loop_
_geom_bond_atom_site_label_1
_geom_bond_atom_site_label_2
_geom_bond_distance
_geom_bond_site_symmetry_2
_geom_bond_publ_flag
Tb1 O19 2.288(9) 1_556 ?
Tb1 O20 2.327(7) 2_656 ?
Tb1 O21 2.327(7) . ?
Tb1 O21 2.346(7) 3_665 ?
Tb1 O2A 2.38(3) . ?
Tb1 O22 2.413(4) . ?
Tb1 O23 2.476(9) . ?
Tb1 O1 2.517(8) . ?
Tb1 O2 2.72(2) . ?
Tb1 C1A 2.84(2) . ?
Tb1 C1 2.99(2) . ?
Tb1 Tb2 3.6952(10) . ?
Tb2 O21 2.382(9) . ?
Tb2 O21 2.382(9) 2_655 ?
Tb2 O21 2.382(9) 3_665 ?
Tb2 O2 2.514(19) 2_655 ?
Tb2 O2 2.515(19) . ?
Tb2 O2 2.515(19) 3_665 ?
Tb2 Tb1 3.6953(10) 2_655 ?
Tb2 Tb1 3.6953(10) 3_665 ?
Tb3 O16 2.291(7) 9_554 ?
Tb3 O10 2.331(7) 8_545 ?
Tb3 O6 2.372(7) . ?
Tb3 O13 2.379(7) 1_554 ?
Tb3 O7 2.448(7) 8_544 ?
Tb3 O3 2.466(8) 8_544 ?
Tb3 O4 2.477(7) 8_544 ?
Tb3 O8 2.516(8) 8_544 ?
Tb3 C8 2.838(9) 8_544 ?
Tb3 C22 2.857(9) 8_544 ?
Tb3 O5 2.911(8) . ?
Tb3 C15 2.996(9) . ?
Tb4 O5 2.308(7) . ?
Tb4 O14 2.321(7) 1_554 ?
Tb4 O9 2.388(7) 8_545 ?
Tb4 O15 2.396(6) 9_554 ?
Tb4 O17 2.434(6) . ?
Tb4 O12 2.487(7) . ?
Tb4 O18 2.489(7) . ?
Tb4 O11 2.539(7) . ?
Tb4 C45 2.825(9) . ?
Tb4 O16 2.851(7) 9_554 ?
Tb4 C24 2.859(8) . ?
Tb4 C38 2.981(8) 9_554 ?
O1 C1A 1.14(3) . ?
O1 C1 1.40(3) . ?
O2 C1 1.17(3) . ?
O2 C1A 1.59(3) . ?
O2 O2A 1.64(3) . ?
C1 C1A 0.68(3) . ?
C1 C2 1.51(3) . ?
C1 O2A 1.73(4) . ?
C1A O2A 1.41(3) . ?
C1A C2 1.58(3) . ?
O3 C8 1.244(12) . ?
O3 Tb3 2.466(8) 6 ?
O4 C8 1.265(13) . ?
O4 Tb3 2.477(7) 6 ?
O5 C15 1.256(12) . ?
O6 C15 1.273(12) . ?
O7 C22 1.276(12) . ?
O7 Tb3 2.448(7) 6 ?
O8 C22 1.253(12) . ?
O8 Tb3 2.516(8) 6 ?
O9 C23 1.269(12) . ?
O9 Tb4 2.388(7) 6_554 ?
O10 C23 1.249(12) . ?
O10 Tb3 2.331(7) 6_554 ?
O11 C24 1.258(12) . ?
O12 C24 1.258(12) . ?
O13 C31 1.275(12) . ?
O13 Tb3 2.379(7) 1_556 ?
O14 C31 1.224(13) . ?
O14 Tb4 2.321(7) 1_556 ?
O15 C38 1.250(11) . ?
O15 Tb4 2.396(6) 5 ?
O16 C38 1.279(12) . ?
O16 Tb3 2.292(7) 5 ?
O16 Tb4 2.851(7) 5 ?
O17 C45 1.260(12) . ?
O18 C45 1.264(12) . ?
O19 C46 1.236(14) . ?
O19 Tb1 2.288(9) 1_554 ?
O20 C46 1.237(14) . ?
O20 Tb1 2.327(7) 3_664 ?
O21 Tb1 2.345(7) 2_655 ?
O22 Tb1 2.413(4) 2_655 ?
O22 Tb1 2.413(4) 3_665 ?
C2 C3 1.350(17) . ?
C2 C7 1.38(2) . ?
C3 C4 1.376(14) . ?
C4 C5 1.423(14) . ?
C4 C8 1.477(13) . ?
C5 C6 1.402(15) . ?
C5 C9 1.466(13) . ?
C6 C7 1.35(2) . ?
C8 Tb3 2.837(9) 6 ?
C9 C10 1.361(13) . ?
C9 C14 1.419(13) . ?
C10 C11 1.426(12) . ?
C11 C12 1.386(12) . ?
C11 C15 1.469(13) . ?
C12 C13 1.379(15) . ?
C13 C14 1.394(15) . ?
C13 C16 1.486(12) . ?
C16 C17 1.394(12) . ?
C16 C21 1.405(14) . ?
C17 C18 1.393(12) . ?
C17 C22 1.500(12) . ?
C18 C19 1.414(13) . ?
C19 C20 1.390(14) . ?
C19 C23 1.485(13) . ?
C20 C21 1.374(16) . ?
C22 Tb3 2.857(9) 6 ?
C24 C25 1.521(11) . ?
C25 C30 1.399(12) . ?
C25 C26 1.400(12) . ?
C26 C27 1.377(13) . ?
C27 C28 1.400(14) . ?
C27 C31 1.517(12) . ?
C28 C29 1.365(14) . ?
C29 C30 1.383(13) . ?
C30 C32 1.491(12) . ?
C32 C33 1.402(13) . ?
C32 C37 1.402(13) . ?
C33 C34 1.392(12) . ?
C34 C35 1.391(12) . ?
C34 C38 1.479(12) . ?
C35 C36 1.371(13) . ?
C36 C37 1.373(13) . ?
C36 C39 1.482(12) . ?
C38 Tb4 2.981(8) 5 ?
C39 C40 1.405(12) . ?
C39 C44 1.410(14) . ?
C40 C41 1.385(12) . ?
C40 C45 1.509(13) . ?
C41 C42 1.409(14) . ?
C42 C43 1.367(15) . ?
C42 C46 1.525(14) . ?
C43 C44 1.375(15) . ?
